data_4302098
loop_
_publ_author_name
'Joel S. Miller'
'Peter K. Gantzel'
'Arnold L. Rheingold'
'Michelle L. Taliaferro'

_publ_section_title
;
Structures of the Solvated Organic-Based Ferromagnet Decamethylferrocenium
Tetracyanoethenide, [FeCp*2].+[TCNE].-.yRCN (R = Me, Et,n-Pr)
;
_journal_name_full 'Inorganic Chemistry'
_journal_page_first 4201
_journal_page_last 4206
_journal_paper_doi 10.1021/ic900075j
_journal_volume 48
_journal_year 2009
_chemical_formula_sum 'C27.5 H32.5 Fe N4.5'
_chemical_formula_weight 481.93
_chemical_name_systematic
; 
 ? 
;
_space_group_IT_number 62
_symmetry_cell_setting orthorhombic
_symmetry_space_group_name_Hall '-P 2ac 2n'
_symmetry_space_group_name_H-M 'P n m a'
_atom_sites_solution_hydrogens geom
_atom_sites_solution_primary direct
_atom_sites_solution_secondary difmap
_audit_creation_method SHELXL-97
_cell_angle_alpha 90.00
_cell_angle_beta 90.00
_cell_angle_gamma 90.00
_cell_formula_units_Z 8
_cell_length_a 14.752(5)
_cell_length_b 10.577(5)
_cell_length_c 33.972(10)
_cell_measurement_reflns_used 2
_cell_measurement_temperature 100(2)
_cell_measurement_theta_max 0.00
_cell_measurement_theta_min 0.00
_cell_volume 5301(3)
_computing_cell_refinement 'Bruker SMART'
_computing_data_collection 'Bruker SMART'
_computing_data_reduction 'Bruker SAINT'
_computing_molecular_graphics 'Bruker SHELXTL'
_computing_publication_material 'Bruker SHELXTL'
_computing_structure_refinement 'SHELXL-97 (Sheldrick, 1997)'
_computing_structure_solution 'SHELXS-97 (Sheldrick, 1990)'
_diffrn_ambient_temperature 100(2)
_diffrn_measured_fraction_theta_full 0.994
_diffrn_measured_fraction_theta_max 0.994
_diffrn_measurement_device_type 'CCD area detector'
_diffrn_measurement_method 'phi and omega scans'
_diffrn_radiation_monochromator graphite
_diffrn_radiation_source 'fine-focus sealed tube'
_diffrn_radiation_type MoK\a
_diffrn_radiation_wavelength 0.71073
_diffrn_reflns_av_R_equivalents 0.1501
_diffrn_reflns_av_sigmaI/netI 0.1050
_diffrn_reflns_limit_h_max 16
_diffrn_reflns_limit_h_min -16
_diffrn_reflns_limit_k_max 12
_diffrn_reflns_limit_k_min -12
_diffrn_reflns_limit_l_max 38
_diffrn_reflns_limit_l_min -38
_diffrn_reflns_number 27841
_diffrn_reflns_theta_full 24.00
_diffrn_reflns_theta_max 24.00
_diffrn_reflns_theta_min 1.20
_exptl_absorpt_coefficient_mu 0.591
_exptl_absorpt_correction_T_max 0.878
_exptl_absorpt_correction_T_min 0.675
_exptl_absorpt_correction_type multi-scan
_exptl_absorpt_process_details sadabs
_exptl_crystal_colour brown
_exptl_crystal_density_diffrn 1.208
_exptl_crystal_density_method 'not measured'
_exptl_crystal_description block
_exptl_crystal_F_000 2040
_exptl_crystal_size_max 0.45
_exptl_crystal_size_mid 0.26
_exptl_crystal_size_min 0.15
_refine_diff_density_max 0.605
_refine_diff_density_min -0.791
_refine_diff_density_rms 0.084
_refine_ls_extinction_method none
_refine_ls_goodness_of_fit_ref 0.995
_refine_ls_hydrogen_treatment constr
_refine_ls_matrix_type full
_refine_ls_number_parameters 307
_refine_ls_number_reflns 4382
_refine_ls_number_restraints 0
_refine_ls_restrained_S_all 0.995
_refine_ls_R_factor_all 0.1324
_refine_ls_R_factor_gt 0.0796
_refine_ls_shift/su_max 0.000
_refine_ls_shift/su_mean 0.000
_refine_ls_structure_factor_coef Fsqd
_refine_ls_weighting_details 'calc w=1/[\s^2^(Fo^2^)+(0.1246P)^2^+0.0000P] where P=(Fo^2^+2Fc^2^)/3'
_refine_ls_weighting_scheme calc
_refine_ls_wR_factor_gt 0.1969
_refine_ls_wR_factor_ref 0.2219
_reflns_number_gt 2549
_reflns_number_total 4382
_reflns_threshold_expression >2sigma(I)
_cod_data_source_file ic900075j_si_001.cif
_cod_data_source_block cc2f
_cod_depositor_comments
;
The following automatic conversions were performed:
'_symmetry_cell_setting' value 'Orthorhombic' changed to 'orthorhombic'
according to '/home/saulius/struct/CIF-dictionaries/cif_core.dic'
dictionary named 'cif_core.dic' version 2.4.1 from 2010-06-29.

Automatic conversion script
Id: cif_fix_enum 1527 2010-12-29 10:47:43Z saulius 
;
_cod_original_sg_symbol_H-M Pnma
_cod_original_formula_sum 'C27.50 H32.50 Fe N4.50'
_cod_database_code 4302098

loop_
_symmetry_equiv_pos_as_xyz
'x, y, z'
'-x+1/2, -y, z+1/2'
'-x, y+1/2, -z'
'x+1/2, -y+1/2, -z+1/2'
'-x, -y, -z'
'x-1/2, y, -z-1/2'
'x, -y-1/2, z'
'-x-1/2, y-1/2, z-1/2'

loop_
_atom_site_label
_atom_site_type_symbol
_atom_site_fract_x
_atom_site_fract_y
_atom_site_fract_z
_atom_site_U_iso_or_equiv
_atom_site_adp_type
_atom_site_occupancy
_atom_site_symmetry_multiplicity
_atom_site_calc_flag
_atom_site_refinement_flags
_atom_site_disorder_assembly
_atom_site_disorder_group
N1X N 0.5564(10) 0.774(4) 0.0250(3) 0.185(15) Uani 0.50 1 d PG . 1
C2X C 0.4945(9) 0.794(3) 0.0061(3) 0.119(15) Uani 0.50 1 d PG . 1
C3X C 0.4145(12) 0.815(2) -0.0179(6) 0.178(19) Uani 0.50 1 d PG . 1
H1X H 0.4265 0.8820 -0.0361 0.214 Uiso 0.50 1 d PG . 1
H2X H 0.3647 0.8378 -0.0012 0.214 Uiso 0.50 1 d PG . 1
C4X C 0.3909(13) 0.697(2) -0.0402(5) 0.125(12) Uani 0.50 1 d PG . 1
H4XA H 0.3381 0.7119 -0.0560 0.187 Uiso 0.50 1 d PG . 1
H4XB H 0.4408 0.6737 -0.0569 0.187 Uiso 0.50 1 d PG . 1
H4XC H 0.3789 0.6295 -0.0220 0.187 Uiso 0.50 1 d PG . 1
Fe2 Fe 0.66830(7) 0.7500 0.17616(2) 0.0305(3) Uani 1 2 d S . .
Fe1 Fe 0.82645(7) 0.7500 -0.08395(2) 0.0318(3) Uani 1 2 d S . .
C1B C 0.59838(17) 0.9148(3) 0.19439(7) 0.0505(16) Uani 1 1 d G . .
C2B C 0.68767(19) 0.9147(3) 0.21037(5) 0.0472(17) Uani 1 1 d G . .
C3B C 0.75028(16) 0.9138(3) 0.17845(7) 0.0512(17) Uani 1 1 d G . .
C4B C 0.69965(19) 0.9134(3) 0.14275(6) 0.0546(18) Uani 1 1 d G . .
C5B C 0.60579(17) 0.9140(3) 0.15260(6) 0.0529(17) Uani 1 1 d G . .
C6B C 0.5098(2) 0.9155(5) 0.21807(10) 0.100(3) Uani 1 1 d G . .
H6BA H 0.4909 1.0030 0.2228 0.150 Uiso 1 1 calc R . .
H6BB H 0.5194 0.8727 0.2433 0.150 Uiso 1 1 calc R . .
H6BC H 0.4625 0.8713 0.2032 0.150 Uiso 1 1 calc R . .
C7B C 0.7121(3) 0.9153(4) 0.25427(6) 0.106(3) Uani 1 1 d G . .
H7BA H 0.7166 1.0028 0.2636 0.159 Uiso 1 1 calc R . .
H7BB H 0.7704 0.8726 0.2581 0.159 Uiso 1 1 calc R . .
H7BC H 0.6650 0.8709 0.2692 0.159 Uiso 1 1 calc R . .
C8B C 0.85401(16) 0.9135(5) 0.18191(11) 0.090(3) Uani 1 1 d G . .
H8BA H 0.8763 1.0007 0.1826 0.135 Uiso 1 1 calc R . .
H8BB H 0.8802 0.8696 0.1592 0.135 Uiso 1 1 calc R . .
H8BC H 0.8718 0.8698 0.2062 0.135 Uiso 1 1 calc R . .
C9B C 0.7393(3) 0.9126(5) 0.10100(7) 0.105(3) Uani 1 1 d G . .
H9BA H 0.7471 0.9997 0.0918 0.158 Uiso 1 1 calc R . .
H9BB H 0.6979 0.8677 0.0833 0.158 Uiso 1 1 calc R . .
H9BC H 0.7982 0.8697 0.1012 0.158 Uiso 1 1 calc R . .
C10B C 0.5265(2) 0.9138(5) 0.12333(10) 0.097(3) Uani 1 1 d G . .
H10G H 0.5094 1.0011 0.1172 0.146 Uiso 1 1 calc R . .
H10H H 0.4747 0.8696 0.1350 0.146 Uiso 1 1 calc R . .
H10I H 0.5450 0.8706 0.0991 0.146 Uiso 1 1 calc R . .
C1A C 0.74685(16) 0.9137(3) -0.07672(6) 0.0411(15) Uani 1 1 d G . .
C2A C 0.81845(17) 0.9133(3) -0.04858(5) 0.0484(16) Uani 1 1 d G . .
C3A C 0.90221(16) 0.9117(3) -0.06944(7) 0.0589(19) Uani 1 1 d G . .
C4A C 0.88236(17) 0.9112(2) -0.11046(6) 0.0492(16) Uani 1 1 d G . .
C5A C 0.78634(18) 0.9124(2) -0.11494(5) 0.0450(16) Uani 1 1 d G . .
C6A C 0.64500(16) 0.9153(4) -0.06743(9) 0.066(2) Uani 1 1 d G . .
H6AA H 0.6240 1.0030 -0.0655 0.100 Uiso 1 1 calc R . .
H6AB H 0.6342 0.8720 -0.0424 0.100 Uiso 1 1 calc R . .
H6AC H 0.6119 0.8719 -0.0885 0.100 Uiso 1 1 calc R . .
C7A C 0.8073(2) 0.9143(4) -0.00368(5) 0.070(2) Uani 1 1 d G . .
H7AA H 0.8058 1.0018 0.0057 0.105 Uiso 1 1 calc R . .
H7AB H 0.8583 0.8697 0.0085 0.105 Uiso 1 1 calc R . .
H7AC H 0.7505 0.8719 0.0034 0.105 Uiso 1 1 calc R . .
C8A C 0.99715(17) 0.9107(4) -0.05096(10) 0.082(2) Uani 1 1 d G . .
H8AA H 1.0180 0.9979 -0.0472 0.123 Uiso 1 1 calc R . .
H8AB H 1.0392 0.8662 -0.0684 0.123 Uiso 1 1 calc R . .
H8AC H 0.9949 0.8675 -0.0255 0.123 Uiso 1 1 calc R . .
C9A C 0.9522(2) 0.9096(4) -0.14393(8) 0.088(3) Uani 1 1 d G . .
H9AA H 0.9679 0.9966 -0.1511 0.132 Uiso 1 1 calc R . .
H9AB H 0.9264 0.8662 -0.1668 0.132 Uiso 1 1 calc R . .
H9AC H 1.0068 0.8649 -0.1352 0.132 Uiso 1 1 calc R . .
C10A C 0.7346(2) 0.9124(4) -0.15413(6) 0.076(2) Uani 1 1 d G . .
H10A H 0.7243 0.9997 -0.1627 0.114 Uiso 1 1 calc R . .
H10B H 0.6761 0.8697 -0.1506 0.114 Uiso 1 1 calc R . .
H10C H 0.7702 0.8676 -0.1741 0.114 Uiso 1 1 calc R . .
N1 N 0.0297(8) 0.2500 0.3603(3) 0.104(4) Uani 1 2 d S . .
N2 N 0.0912(9) 0.2500 0.2325(3) 0.131(5) Uani 1 2 d S . .
N3 N 0.3471(10) 0.2500 0.2516(5) 0.179(7) Uani 1 2 d S . .
N4 N 0.3093(8) 0.2500 0.3789(3) 0.116(4) Uani 1 2 d S . .
C1C C 0.2398(9) 0.2500 0.3103(3) 0.078(3) Uani 1 2 d S . .
C2C C 0.1451(9) 0.2500 0.3035(3) 0.071(3) Uani 1 2 d S . .
C3C C 0.0812(9) 0.2500 0.3360(3) 0.078(3) Uani 1 2 d S . .
C4C C 0.1124(9) 0.2500 0.2646(3) 0.090(4) Uani 1 2 d S . .
C5C C 0.3007(11) 0.2500 0.2782(4) 0.109(5) Uani 1 2 d S . .
C6C C 0.2733(9) 0.2500 0.3490(4) 0.086(4) Uani 1 2 d S . .
N1B N 0.9320 0.7500 0.0729 0.146(14) Uani 0.50 2 d SP A 1
N2B N 1.1829 0.7500 0.0064 0.148(12) Uani 0.50 2 d SP A 1
N3B N 1.3287 0.7500 0.1108 0.27(3) Uani 0.50 2 d SP A 1
N4B N 1.0779 0.7500 0.1772 0.082(8) Uani 0.50 2 d SP A 1
C1D C 1.1542 0.7500 0.1091 0.19(2) Uiso 0.50 2 d SP A 1
C2D C 1.1066 0.7500 0.0745 0.148(18) Uani 0.50 2 d SP A 1
C3D C 1.0082 0.7500 0.0758 0.076(11) Uani 0.50 2 d SP A 1
C4D C 1.1540 0.7500 0.0374 0.114(11) Uani 0.50 2 d SP A 1
C5D C 1.2526 0.7500 0.1079 0.20(3) Uani 0.50 2 d SP A 1
C6D C 1.1068 0.7500 0.1463 0.068(7) Uiso 0.50 2 d SP A 1
N1C N 1.3164 0.7500 0.1551 0.118(10) Uani 0.50 2 d SP B 2
N2C N 1.2444 0.7500 0.0314 0.167(16) Uani 0.50 2 d SP B 2
N3C N 0.9720 0.7500 0.0616 0.098(9) Uani 0.50 2 d SP B 2
N4C N 1.0440 0.7500 0.1854 0.067(6) Uani 0.50 2 d SP B 2
C1E C 1.0994 0.7500 0.1135 0.068(6) Uani 0.50 2 d SP B 2
C2E C 1.1891 0.7500 0.1033 0.093(9) Uiso 0.50 2 d SP B 2
C3E C 1.2575 0.7500 0.1340 0.120(14) Uani 0.50 2 d SP B 2
C4E C 1.2152 0.7500 0.0623 0.085(8) Uani 0.50 2 d SP B 2
C5E C 1.0310 0.7500 0.0827 0.074(10) Uani 0.50 2 d SP B 2
C6E C 1.0733 0.7500 0.1544 0.061(6) Uani 0.50 2 d SP B 2

loop_
_atom_site_aniso_label
_atom_site_aniso_U_11
_atom_site_aniso_U_22
_atom_site_aniso_U_33
_atom_site_aniso_U_23
_atom_site_aniso_U_13
_atom_site_aniso_U_12
N1X 0.184(17) 0.31(4) 0.064(7) 0.00(2) -0.011(8) -0.07(4)
C2X 0.101(14) 0.19(5) 0.064(9) -0.019(12) 0.022(8) -0.006(17)
C3X 0.10(2) 0.23(5) 0.21(3) -0.09(3) 0.014(19) -0.02(2)
C4X 0.119(18) 0.15(4) 0.105(13) -0.017(15) 0.045(11) 0.017(17)
Fe2 0.0305(7) 0.0350(7) 0.0261(5) 0.000 -0.0012(4) 0.000
Fe1 0.0376(7) 0.0304(7) 0.0273(5) 0.000 -0.0067(4) 0.000
C1B 0.053(4) 0.033(4) 0.065(3) -0.009(3) 0.018(3) 0.003(3)
C2B 0.069(5) 0.039(4) 0.033(2) -0.003(2) -0.007(3) -0.006(3)
C3B 0.035(4) 0.046(5) 0.072(4) 0.007(3) -0.002(3) -0.007(3)
C4B 0.090(5) 0.039(4) 0.034(3) 0.003(2) 0.011(3) -0.007(4)
C5B 0.054(4) 0.043(4) 0.062(3) 0.007(3) -0.014(3) 0.004(3)
C6B 0.076(6) 0.075(7) 0.148(7) -0.022(5) 0.062(5) 0.002(5)
C7B 0.191(10) 0.084(7) 0.043(3) -0.017(4) -0.028(4) -0.023(7)
C8B 0.040(5) 0.069(7) 0.161(8) 0.003(5) 0.000(4) -0.014(4)
C9B 0.183(10) 0.071(6) 0.061(4) 0.019(4) 0.061(5) -0.004(6)
C10B 0.096(7) 0.080(7) 0.115(6) 0.020(5) -0.055(5) 0.012(6)
C1A 0.050(4) 0.036(4) 0.037(2) 0.003(2) -0.009(2) 0.012(3)
C2A 0.065(5) 0.036(4) 0.045(3) -0.011(2) -0.004(3) 0.011(4)
C3A 0.075(5) 0.035(4) 0.067(4) -0.008(3) -0.015(3) -0.002(4)
C4A 0.060(5) 0.028(4) 0.060(3) 0.004(3) 0.010(3) -0.007(3)
C5A 0.067(4) 0.030(4) 0.038(3) 0.010(2) -0.007(2) 0.008(3)
C6A 0.053(4) 0.076(6) 0.071(4) -0.001(4) -0.006(3) 0.024(4)
C7A 0.092(6) 0.075(6) 0.043(3) -0.022(3) -0.020(3) 0.012(5)
C8A 0.068(6) 0.066(6) 0.113(5) -0.025(4) -0.029(4) -0.020(5)
C9A 0.088(6) 0.069(6) 0.107(5) 0.024(4) 0.042(5) -0.012(5)
C10A 0.122(7) 0.060(5) 0.045(3) 0.015(3) -0.018(4) 0.021(5)
N1 0.133(10) 0.090(9) 0.088(6) 0.000 0.033(6) 0.000
N2 0.161(12) 0.149(13) 0.081(6) 0.000 -0.010(7) 0.000
N3 0.148(14) 0.217(18) 0.172(13) 0.000 0.068(11) 0.000
N4 0.132(11) 0.104(10) 0.112(8) 0.000 -0.033(7) 0.000
C1C 0.085(9) 0.061(9) 0.089(7) 0.000 0.002(6) 0.000
C2C 0.100(10) 0.040(7) 0.073(6) 0.000 0.002(6) 0.000
C3C 0.119(11) 0.041(7) 0.074(6) 0.000 -0.001(7) 0.000
C4C 0.104(10) 0.093(11) 0.073(7) 0.000 -0.004(6) 0.000
C5C 0.119(13) 0.086(11) 0.123(10) 0.000 0.040(9) 0.000
C6C 0.082(10) 0.067(9) 0.108(9) 0.000 0.010(7) 0.000
N1B 0.078(18) 0.22(4) 0.14(2) 0.000 0.010(16) 0.000
N2B 0.15(3) 0.14(3) 0.15(2) 0.000 0.09(2) 0.000
N3B 0.10(3) 0.09(3) 0.62(10) 0.000 -0.13(4) 0.000
N4B 0.063(14) 0.14(2) 0.045(9) 0.000 0.001(10) 0.000
C2D 0.28(5) 0.032(17) 0.14(3) 0.000 0.10(3) 0.000
C3D 0.053(17) 0.06(2) 0.11(2) 0.000 -0.04(2) 0.000
C4D 0.10(3) 0.08(2) 0.17(3) 0.000 0.06(2) 0.000
C5D 0.21(6) 0.003(18) 0.39(8) 0.000 -0.09(5) 0.000
N1C 0.054(16) 0.078(18) 0.22(3) 0.000 0.060(17) 0.000
N2C 0.31(5) 0.10(2) 0.098(17) 0.000 0.07(2) 0.000
N3C 0.10(2) 0.072(17) 0.117(15) 0.000 -0.094(16) 0.000
N4C 0.016(9) 0.088(17) 0.096(12) 0.000 0.017(8) 0.000
C1E 0.093(19) 0.021(12) 0.091(14) 0.000 0.040(12) 0.000
C3E 0.017(14) 0.07(2) 0.27(4) 0.000 0.041(19) 0.000
C4E 0.10(2) 0.050(17) 0.100(17) 0.000 0.024(15) 0.000
C5E 0.11(3) 0.06(2) 0.044(11) 0.000 -0.007(15) 0.000
C6E 0.066(14) 0.072(16) 0.044(10) 0.000 0.028(12) 0.000

loop_
_atom_type_symbol
_atom_type_description
_atom_type_scat_dispersion_real
_atom_type_scat_dispersion_imag
_atom_type_scat_source
C C 0.0033 0.0016 'International Tables Vol C Tables 4.2.6.8 and 6.1.1.4'
H H 0.0000 0.0000 'International Tables Vol C Tables 4.2.6.8 and 6.1.1.4'
N N 0.0061 0.0033 'International Tables Vol C Tables 4.2.6.8 and 6.1.1.4'
Fe Fe 0.3463 0.8444 'International Tables Vol C Tables 4.2.6.8 and 6.1.1.4'

loop_
_geom_angle_atom_site_label_1
_geom_angle_atom_site_label_2
_geom_angle_atom_site_label_3
_geom_angle
_geom_angle_site_symmetry_1
_geom_angle_site_symmetry_3
_geom_angle_publ_flag
N1X N1X C2X 100.7(9) 7_575 . ?
N1X N1X C2X 57(3) 7_575 7_575 ?
C2X N1X C2X 43(2) . 7_575 ?
C2X C2X N1X 79.3 7_575 . ?
C2X C2X N1X 57(3) 7_575 7_575 ?
N1X C2X N1X 22(3) . 7_575 ?
C2X C2X C3X 98.8 7_575 . ?
N1X C2X C3X 177.93(6) . . ?
N1X C2X C3X 156(3) 7_575 . ?
C2X C2X C3X 51.3(12) 7_575 7_575 ?
N1X C2X C3X 130.6(12) . 7_575 ?
N1X C2X C3X 109(4) 7_575 7_575 ?
C3X C2X C3X 47.4(12) . 7_575 ?
C4X C3X C3X 82(3) 7_575 7_575 ?
C4X C3X C2X 144.9(16) 7_575 . ?
C3X C3X C2X 81.2 7_575 . ?
C4X C3X C4X 48(3) 7_575 . ?
C3X C3X C4X 33.8 7_575 . ?
C2X C3X C4X 110.2 . . ?
C4X C3X C2X 125(3) 7_575 7_575 ?
C3X C3X C2X 51.3(14) 7_575 7_575 ?
C2X C3X C2X 29.9(14) . 7_575 ?
C4X C3X C2X 81.6(13) . 7_575 ?
C3X C4X C4X 98(3) 7_575 7_575 ?
C3X C4X C3X 65(3) 7_575 . ?
C4X C4X C3X 33.8 7_575 . ?
C2B Fe2 C2B 111.00(13) . 7_575 ?
C2B Fe2 C3B 125.30(16) . 7_575 ?
C2B Fe2 C3B 39.38(8) 7_575 7_575 ?
C2B Fe2 C3B 39.4 . . ?
C2B Fe2 C3B 125.30(16) 7_575 . ?
C3B Fe2 C3B 110.08(15) 7_575 . ?
C2B Fe2 C1B 39.4 . . ?
C2B Fe2 C1B 125.67(15) 7_575 . ?
C3B Fe2 C1B 160.42(17) 7_575 . ?
C3B Fe2 C1B 66.00(7) . . ?
C2B Fe2 C1B 125.68(12) . 7_575 ?
C2B Fe2 C1B 39.36(16) 7_575 7_575 ?
C3B Fe2 C1B 66.00(15) 7_575 7_575 ?
C3B Fe2 C1B 160.42(11) . 7_575 ?
C1B Fe2 C1B 110.76(14) . 7_575 ?
C2B Fe2 C4B 159.6(2) . 7_575 ?
C2B Fe2 C4B 65.97(9) 7_575 7_575 ?
C3B Fe2 C4B 39.32(9) 7_575 7_575 ?
C3B Fe2 C4B 124.30(16) . 7_575 ?
C1B Fe2 C4B 159.11(19) . 7_575 ?
C1B Fe2 C4B 65.90(15) 7_575 7_575 ?
C2B Fe2 C4B 65.97(7) . . ?
C2B Fe2 C4B 159.6(2) 7_575 . ?
C3B Fe2 C4B 124.30(16) 7_575 . ?
C3B Fe2 C4B 39.3 . . ?
C1B Fe2 C4B 65.90(7) . . ?
C1B Fe2 C4B 159.11(12) 7_575 . ?
C4B Fe2 C4B 109.33(13) 7_575 . ?
C2B Fe2 C5B 160.08(19) . 7_575 ?
C2B Fe2 C5B 65.94(8) 7_575 7_575 ?
C3B Fe2 C5B 65.94(9) 7_575 7_575 ?
C3B Fe2 C5B 158.86(17) . 7_575 ?
C1B Fe2 C5B 124.85(17) . 7_575 ?
C1B Fe2 C5B 39.24(15) 7_575 7_575 ?
C4B Fe2 C5B 39.26(8) 7_575 7_575 ?
C4B Fe2 C5B 124.06(14) . 7_575 ?
C2B Fe2 C5B 65.94(7) . . ?
C2B Fe2 C5B 160.08(19) 7_575 . ?
C3B Fe2 C5B 158.86(17) 7_575 . ?
C3B Fe2 C5B 65.94(7) . . ?
C1B Fe2 C5B 39.2 . . ?
C1B Fe2 C5B 124.85(14) 7_575 . ?
C4B Fe2 C5B 124.05(14) 7_575 . ?
C4B Fe2 C5B 39.3 . . ?
C5B Fe2 C5B 109.72(14) 7_575 . ?
C4A Fe1 C4A 108.78(13) 7_575 . ?
C4A Fe1 C5A 39.69(8) 7_575 7_575 ?
C4A Fe1 C5A 124.11(14) . 7_575 ?
C4A Fe1 C5A 124.11(13) 7_575 . ?
C4A Fe1 C5A 39.7 . . ?
C5A Fe1 C5A 109.79(12) 7_575 . ?
C4A Fe1 C3A 39.64(8) 7_575 7_575 ?
C4A Fe1 C3A 123.59(16) . 7_575 ?
C5A Fe1 C3A 66.53(8) 7_575 7_575 ?
C5A Fe1 C3A 158.94(17) . 7_575 ?
C4A Fe1 C3A 123.59(16) 7_575 . ?
C4A Fe1 C3A 39.6 . . ?
C5A Fe1 C3A 158.94(18) 7_575 . ?
C5A Fe1 C3A 66.53(7) . . ?
C3A Fe1 C3A 108.94(14) 7_575 . ?
C4A Fe1 C1A 159.66(16) 7_575 . ?
C4A Fe1 C1A 66.49(7) . . ?
C5A Fe1 C1A 125.02(16) 7_575 . ?
C5A Fe1 C1A 39.6 . . ?
C3A Fe1 C1A 159.71(16) 7_575 . ?
C3A Fe1 C1A 66.42(7) . . ?
C4A Fe1 C1A 66.49(14) 7_575 7_575 ?
C4A Fe1 C1A 159.66(11) . 7_575 ?
C5A Fe1 C1A 39.56(14) 7_575 7_575 ?
C5A Fe1 C1A 125.03(13) . 7_575 ?
C3A Fe1 C1A 66.42(14) 7_575 7_575 ?
C3A Fe1 C1A 159.70(10) . 7_575 ?
C1A Fe1 C1A 110.57(15) . 7_575 ?
C4A Fe1 C2A 158.93(18) 7_575 . ?
C4A Fe1 C2A 66.46(7) . . ?
C5A Fe1 C2A 160.15(19) 7_575 . ?
C5A Fe1 C2A 66.40(7) . . ?
C3A Fe1 C2A 124.26(13) 7_575 . ?
C3A Fe1 C2A 39.6 . . ?
C1A Fe1 C2A 39.5 . . ?
C1A Fe1 C2A 125.16(13) 7_575 . ?
C4A Fe1 C2A 66.46(8) 7_575 7_575 ?
C4A Fe1 C2A 158.93(18) . 7_575 ?
C5A Fe1 C2A 66.40(8) 7_575 7_575 ?
C5A Fe1 C2A 160.15(19) . 7_575 ?
C3A Fe1 C2A 39.56(8) 7_575 7_575 ?
C3A Fe1 C2A 124.26(14) . 7_575 ?
C1A Fe1 C2A 125.16(15) . 7_575 ?
C1A Fe1 C2A 39.51(14) 7_575 7_575 ?
C2A Fe1 C2A 110.08(12) . 7_575 ?
C5B C1B C2B 108.0 . . ?
C5B C1B C6B 126.0 . . ?
C2B C1B C6B 126.0 . . ?
C5B C1B Fe2 70.51(8) . . ?
C2B C1B Fe2 70.15(10) . . ?
C6B C1B Fe2 124.92(9) . . ?
C3B C2B C1B 108.0 . . ?
C3B C2B C7B 126.0 . . ?
C1B C2B C7B 126.0 . . ?
C3B C2B Fe2 70.36(9) . . ?
C1B C2B Fe2 70.49(10) . . ?
C7B C2B Fe2 124.75(8) . . ?
C2B C3B C4B 108.0 . . ?
C2B C3B C8B 126.0 . . ?
C4B C3B C8B 126.0 . . ?
C2B C3B Fe2 70.26(9) . . ?
C4B C3B Fe2 70.50(9) . . ?
C8B C3B Fe2 124.80(9) . . ?
C3B C4B C5B 108.0 . . ?
C3B C4B C9B 126.0 . . ?
C5B C4B C9B 126.0 . . ?
C3B C4B Fe2 70.18(9) . . ?
C5B C4B Fe2 70.46(10) . . ?
C9B C4B Fe2 124.99(8) . . ?
C1B C5B C4B 108.0 . . ?
C1B C5B C10B 126.0 . . ?
C4B C5B C10B 126.0 . . ?
C1B C5B Fe2 70.24(8) . . ?
C4B C5B Fe2 70.28(10) . . ?
C10B C5B Fe2 125.07(9) . . ?
C5A C1A C2A 108.0 . . ?
C5A C1A C6A 126.0 . . ?
C2A C1A C6A 126.0 . . ?
C5A C1A Fe1 69.97(8) . . ?
C2A C1A Fe1 70.26(8) . . ?
C6A C1A Fe1 125.33(9) . . ?
C3A C2A C1A 108.0 . . ?
C3A C2A C7A 126.0 . . ?
C1A C2A C7A 126.0 . . ?
C3A C2A Fe1 70.02(9) . . ?
C1A C2A Fe1 70.22(9) . . ?
C7A C2A Fe1 125.35(7) . . ?
C4A C3A C2A 108.0 . . ?
C4A C3A C8A 126.0 . . ?
C2A C3A C8A 126.0 . . ?
C4A C3A Fe1 69.99(8) . . ?
C2A C3A Fe1 70.42(9) . . ?
C8A C3A Fe1 125.15(8) . . ?
C3A C4A C5A 108.0 . . ?
C3A C4A C9A 126.0 . . ?
C5A C4A C9A 126.0 . . ?
C3A C4A Fe1 70.37(8) . . ?
C5A C4A Fe1 70.27(9) . . ?
C9A C4A Fe1 124.98(8) . . ?
C1A C5A C4A 108.0 . . ?
C1A C5A C10A 126.0 . . ?
C4A C5A C10A 126.0 . . ?
C1A C5A Fe1 70.48(9) . . ?
C4A C5A Fe1 70.04(9) . . ?
C10A C5A Fe1 125.08(8) . . ?
C6C C1C C5C 119.9(13) . . ?
C6C C1C C2C 119.9(10) . . ?
C5C C1C C2C 120.2(11) . . ?
C4C C2C C1C 119.3(10) . . ?
C4C C2C C3C 119.4(11) . . ?
C1C C2C C3C 121.3(10) . . ?
N1 C3C C2C 178.0(14) . . ?
N2 C4C C2C 175.9(15) . . ?
N3 C5C C1C 178(2) . . ?
N4 C6C C1C 173.0(15) . . ?
C2D C1D C6D 120.13(2) . . ?
C2D C1D C5D 119.299(11) . . ?
C6D C1D C5D 120.575(10) . . ?
C1D C2D C4D 120.11(2) . . ?
C1D C2D C3D 119.274(12) . . ?
C4D C2D C3D 120.618(9) . . ?
N1B C3D C2D 173.446(3) . . ?
N2B C4D C2D 173.100(1) . . ?
N3B C5D C1D 173.456(3) . . ?
N4B C6D C1D 173.135(1) . . ?
C2E C1E C6E 120.1 . . ?
C2E C1E C5E 119.314(19) . . ?
C6E C1E C5E 120.566(19) . . ?
C1E C2E C4E 120.113(1) . . ?
C1E C2E C3E 119.33(2) . . ?
C4E C2E C3E 120.55(2) . . ?
N1C C3E C2E 173.477(1) . . ?
N2C C4E C2E 173.157(3) . . ?
N3C C5E C1E 173.4 . . ?
N4C C6E C1E 173.154(3) . . ?

loop_
_geom_bond_atom_site_label_1
_geom_bond_atom_site_label_2
_geom_bond_distance
_geom_bond_site_symmetry_2
_geom_bond_publ_flag
N1X N1X 0.50(8) 7_575 ?
N1X C2X 1.1365 . ?
N1X C2X 1.33(3) 7_575 ?
C2X C2X 0.93(6) 7_575 ?
C2X N1X 1.33(4) 7_575 ?
C2X C3X 1.4512 . ?
C2X C3X 1.84(3) 7_575 ?
C3X C4X 0.843(7) 7_575 ?
C3X C3X 1.37(5) 7_575 ?
C3X C4X 1.5001 . ?
C3X C2X 1.84(4) 7_575 ?
C4X C3X 0.843(7) 7_575 ?
C4X C4X 1.12(5) 7_575 ?
Fe2 C2B 2.113(3) . ?
Fe2 C2B 2.113(5) 7_575 ?
Fe2 C3B 2.115(5) 7_575 ?
Fe2 C3B 2.115(3) . ?
Fe2 C1B 2.118(3) . ?
Fe2 C1B 2.118(3) 7_575 ?
Fe2 C4B 2.119(5) 7_575 ?
Fe2 C4B 2.119(3) . ?
Fe2 C5B 2.121(5) 7_575 ?
Fe2 C5B 2.121(3) . ?
Fe1 C4A 2.097(5) 7_575 ?
Fe1 C4A 2.097(3) . ?
Fe1 C5A 2.100(5) 7_575 ?
Fe1 C5A 2.100(2) . ?
Fe1 C3A 2.102(5) 7_575 ?
Fe1 C3A 2.102(3) . ?
Fe1 C1A 2.107(3) . ?
Fe1 C1A 2.107(3) 7_575 ?
Fe1 C2A 2.107(3) . ?
Fe1 C2A 2.107(5) 7_575 ?
C1B C5B 1.4237 . ?
C1B C2B 1.4248 . ?
C1B C6B 1.5350 . ?
C2B C3B 1.4244 . ?
C2B C7B 1.5344 . ?
C3B C4B 1.4244 . ?
C3B C8B 1.5348 . ?
C4B C5B 1.4245 . ?
C4B C9B 1.5341 . ?
C5B C10B 1.5347 . ?
C1A C5A 1.4234 . ?
C1A C2A 1.4245 . ?
C1A C6A 1.5352 . ?
C2A C3A 1.4244 . ?
C2A C7A 1.5342 . ?
C3A C4A 1.4238 . ?
C3A C8A 1.5349 . ?
C4A C5A 1.4248 . ?
C4A C9A 1.5345 . ?
C5A C10A 1.5346 . ?
N1 C3C 1.121(13) . ?
N2 C4C 1.133(13) . ?
N3 C5C 1.133(16) . ?
N4 C6C 1.146(14) . ?
C1C C6C 1.408(16) . ?
C1C C5C 1.413(17) . ?
C1C C2C 1.415(16) . ?
C2C C4C 1.408(15) . ?
C2C C3C 1.450(16) . ?
N1B C3D 1.1274(4) . ?
N2B C4D 1.1352(3) . ?
N3B C5D 1.1272(4) . ?
N4B C6D 1.1354(3) . ?
C1D C2D 1.3683(3) . ?
C1D C6D 1.4432(3) . ?
C1D C5D 1.4521(5) . ?
C2D C4D 1.4433(3) . ?
C2D C3D 1.4519(5) . ?
N1C C3E 1.1271(3) . ?
N2C C4E 1.1356(3) . ?
N3C C5E 1.1275(3) . ?
N4C C6E 1.1362(3) . ?
C1E C2E 1.3680(4) . ?
C1E C6E 1.4435(4) . ?
C1E C5E 1.4524(3) . ?
C2E C4E 1.4440(4) . ?
C2E C3E 1.4520(3) . ?
